data_2210704
loop_
_publ_author_name
'Liang, Zu-Pei'
'Li, Jian'

_publ_section_title
;
 2-(2-Hydroxyethyl)isoindoline-1,3-dione
;
_journal_coeditor_code LH2172
_journal_issue 10
_journal_name_full 'Acta Crystallographica Section E'
_journal_page_first o4450
_journal_page_last o4451
_journal_paper_doi 10.1107/S1600536806035367
_journal_volume 62
_journal_year 2006
_chemical_formula_iupac 'C10 H9 N O3'
_chemical_formula_moiety 'C10 H9 N O3'
_chemical_formula_sum 'C10 H9 N O3'
_chemical_formula_weight 191.18
_chemical_melting_point .401E-305
_chemical_name_systematic
;
2-(2-hydroxyethyl)isoindoline-1,3-dione
;
_space_group_IT_number 14
_symmetry_cell_setting monoclinic
_symmetry_space_group_name_Hall '-P 2yn'
_symmetry_space_group_name_H-M 'P 1 21/n 1'
_atom_sites_solution_hydrogens geom
_atom_sites_solution_primary direct
_atom_sites_solution_secondary difmap
_cell_angle_alpha 90.00
_cell_angle_beta 104.734(6)
_cell_angle_gamma 90.00
_cell_formula_units_Z 4
_cell_length_a 10.090(4)
_cell_length_b 7.888(3)
_cell_length_c 11.591(4)
_cell_measurement_reflns_used 822
_cell_measurement_temperature 294(2)
_cell_measurement_theta_max 21.70
_cell_measurement_theta_min 2.39
_cell_volume 892.2(6)
_computing_cell_refinement 'SAINT (Bruker, 1997)'
_computing_data_collection 'SMART (Bruker, 1997)'
_computing_data_reduction SAINT
_computing_molecular_graphics 'SHELXTL (Bruker, 1997) and PLATON (Spek, 2003)'
_computing_publication_material SHELXTL
_computing_structure_refinement 'SHELXL97 (Sheldrick, 1997)'
_computing_structure_solution 'SHELXS97 (Sheldrick, 1997)'
_diffrn_ambient_temperature 294(2)
_diffrn_measured_fraction_theta_full 0.995
_diffrn_measured_fraction_theta_max 0.995
_diffrn_measurement_device_type 'Bruker SMART CCD'
_diffrn_measurement_method '\f and \w'
_diffrn_radiation_monochromator graphite
_diffrn_radiation_source 'fine-focus sealed tube'
_diffrn_radiation_type MoK\a
_diffrn_radiation_wavelength 0.71073
_diffrn_reflns_av_R_equivalents 0.0408
_diffrn_reflns_av_sigmaI/netI 0.0549
_diffrn_reflns_limit_h_max 11
_diffrn_reflns_limit_h_min -6
_diffrn_reflns_limit_k_max 9
_diffrn_reflns_limit_k_min -5
_diffrn_reflns_limit_l_max 9
_diffrn_reflns_limit_l_min -13
_diffrn_reflns_number 3550
_diffrn_reflns_theta_full 25.01
_diffrn_reflns_theta_max 25.01
_diffrn_reflns_theta_min 2.39
_diffrn_standards_number 0
_exptl_absorpt_coefficient_mu 0.107
_exptl_absorpt_correction_T_max 0.9894
_exptl_absorpt_correction_T_min 0.9687
_exptl_absorpt_correction_type multi-scan
_exptl_absorpt_process_details '(SADABS; Bruker, 1997)'
_exptl_crystal_colour colourless
_exptl_crystal_density_diffrn 1.423
_exptl_crystal_density_method 'not measured'
_exptl_crystal_description block
_exptl_crystal_F_000 400
_exptl_crystal_size_max 0.30
_exptl_crystal_size_mid 0.24
_exptl_crystal_size_min 0.10
_refine_diff_density_max 0.133
_refine_diff_density_min -0.153
_refine_ls_extinction_coef 0.042(5)
_refine_ls_extinction_expression Fc^*^=kFc[1+0.001xFc^2^\l^3^/sin(2\q)]^-1/4^
_refine_ls_extinction_method SHELXL97
_refine_ls_goodness_of_fit_ref 0.996
_refine_ls_hydrogen_treatment constr
_refine_ls_matrix_type full
_refine_ls_number_parameters 129
_refine_ls_number_reflns 1566
_refine_ls_number_restraints 0
_refine_ls_restrained_S_all 1.011
_refine_ls_R_factor_all 0.0875
_refine_ls_R_factor_gt 0.0426
_refine_ls_shift/su_max 0.001
_refine_ls_shift/su_mean 0.000
_refine_ls_structure_factor_coef Fsqd
_refine_ls_weighting_details 'calc w=1/[\s^2^(Fo^2^)+(0.0525P)^2^+0.0263P] where P=(Fo^2^+2Fc^2^)/3'
_refine_ls_weighting_scheme calc
_refine_ls_wR_factor_gt 0.0940
_refine_ls_wR_factor_ref 0.1121
_reflns_number_gt 962
_reflns_number_total 1566
_reflns_threshold_expression I>2\s(I)
_cod_data_source_file lh2172.cif
_cod_data_source_block I
_cod_depositor_comments
;
The following automatic conversions were performed:
'_symmetry_cell_setting' value 'Monoclinic' changed to 'monoclinic'
according to '/home/saulius/struct/CIF-dictionaries/cif_core.dic'
dictionary named 'cif_core.dic' version 2.4.1 from 2010-06-29.

Automatic conversion script
Id: cif_fix_enum 1527 2010-12-29 10:47:43Z saulius 

The following automatic conversions were performed:

'_symmetry_cell_setting' value 'Monoclinic' changed to 'monoclinic'
according to /home/saulius/struct/CIF-dictionaries/cif_core.dic
dictionary named 'cif_core.dic' version 2.4.1 from 2010-06-29.

Automatic conversion script
Id: cif_fix_values 1715 2011-07-08 13:25:40Z adriana 
;
_cod_original_sg_symbol_H-M 'P 21/n'
_cod_database_code 2210704
_cod_database_fobs_code 2210704

loop_
_symmetry_equiv_pos_as_xyz
'x, y, z'
'-x+1/2, y+1/2, -z+1/2'
'-x, -y, -z'
'x-1/2, -y-1/2, z-1/2'

loop_
_atom_site_type_symbol
_atom_site_label
_atom_site_fract_x
_atom_site_fract_y
_atom_site_fract_z
_atom_site_U_iso_or_equiv
_atom_site_adp_type
_atom_site_calc_flag
_atom_site_refinement_flags
_atom_site_occupancy
O O1 0.71596(17) -0.0229(2) 0.78380(15) 0.0603(5) Uani d . 1
O O2 0.59922(17) 0.2304(2) 0.41841(15) 0.0637(5) Uani d . 1
O O3 0.92827(19) 0.2970(2) 0.57063(17) 0.0716(6) Uani d . 1
H H3 0.8828 0.3597 0.6020 0.107 Uiso calc R 1
N N1 0.69045(17) 0.0944(2) 0.59790(15) 0.0415(5) Uani d . 1
C C1 0.6521(2) 0.0658(3) 0.7025(2) 0.0433(6) Uani d . 1
C C2 0.5223(2) 0.1591(3) 0.6921(2) 0.0412(6) Uani d . 1
C C3 0.4404(2) 0.1755(3) 0.7698(2) 0.0555(7) Uani d . 1
H H3A 0.4635 0.1240 0.8444 0.067 Uiso calc R 1
C C4 0.3218(3) 0.2719(3) 0.7330(3) 0.0647(8) Uani d . 1
H H4 0.2632 0.2826 0.7829 0.078 Uiso calc R 1
C C5 0.2895(3) 0.3520(3) 0.6234(3) 0.0655(8) Uani d . 1
H H5 0.2105 0.4177 0.6015 0.079 Uiso calc R 1
C C6 0.3728(2) 0.3363(3) 0.5454(2) 0.0548(7) Uani d . 1
H H6 0.3510 0.3896 0.4714 0.066 Uiso calc R 1
C C7 0.4888(2) 0.2388(3) 0.58191(19) 0.0394(6) Uani d . 1
C C8 0.5941(2) 0.1951(3) 0.5187(2) 0.0430(6) Uani d . 1
C C9 0.8147(2) 0.0269(3) 0.5728(2) 0.0506(7) Uani d . 1
H H9A 0.8015 0.0187 0.4871 0.061 Uiso calc R 1
H H9B 0.8312 -0.0864 0.6058 0.061 Uiso calc R 1
C C10 0.9387(2) 0.1363(3) 0.6245(2) 0.0593(7) Uani d . 1
H H10A 0.9487 0.1499 0.7095 0.071 Uiso calc R 1
H H10B 1.0200 0.0797 0.6138 0.071 Uiso calc R 1

loop_
_atom_site_aniso_label
_atom_site_aniso_U_11
_atom_site_aniso_U_22
_atom_site_aniso_U_33
_atom_site_aniso_U_12
_atom_site_aniso_U_13
_atom_site_aniso_U_23
O1 0.0585(11) 0.0666(12) 0.0547(12) 0.0013(9) 0.0125(9) 0.0186(9)
O2 0.0702(12) 0.0808(13) 0.0472(11) 0.0101(10) 0.0279(9) 0.0124(9)
O3 0.0775(15) 0.0673(13) 0.0820(14) -0.0147(10) 0.0421(11) -0.0115(10)
N1 0.0416(11) 0.0436(12) 0.0436(12) 0.0013(9) 0.0185(9) -0.0001(9)
C1 0.0471(14) 0.0443(14) 0.0401(14) -0.0091(12) 0.0137(11) 0.0003(11)
C2 0.0414(13) 0.0413(13) 0.0450(14) -0.0085(10) 0.0188(11) -0.0049(10)
C3 0.0576(17) 0.0616(18) 0.0551(16) -0.0149(14) 0.0289(13) -0.0052(12)
C4 0.0557(18) 0.0693(19) 0.082(2) -0.0106(15) 0.0409(16) -0.0204(16)
C5 0.0469(16) 0.0630(19) 0.090(2) 0.0043(13) 0.0244(16) -0.0122(16)
C6 0.0488(16) 0.0558(16) 0.0610(17) 0.0042(13) 0.0160(13) -0.0008(12)
C7 0.0362(13) 0.0379(14) 0.0465(14) -0.0042(10) 0.0147(11) -0.0074(10)
C8 0.0459(14) 0.0402(14) 0.0451(15) -0.0040(11) 0.0155(12) 0.0017(11)
C9 0.0510(15) 0.0469(15) 0.0596(17) 0.0061(12) 0.0248(13) -0.0035(11)
C10 0.0476(16) 0.0704(19) 0.0653(18) 0.0056(14) 0.0240(13) -0.0072(14)

loop_
_atom_type_symbol
_atom_type_description
_atom_type_scat_dispersion_real
_atom_type_scat_dispersion_imag
_atom_type_scat_source
C C 0.0033 0.0016 'International Tables Vol C Tables 4.2.6.8 and 6.1.1.4'
H H 0.0000 0.0000 'International Tables Vol C Tables 4.2.6.8 and 6.1.1.4'
N N 0.0061 0.0033 'International Tables Vol C Tables 4.2.6.8 and 6.1.1.4'
O O 0.0106 0.0060 'International Tables Vol C Tables 4.2.6.8 and 6.1.1.4'

loop_
_geom_angle_atom_site_label_1
_geom_angle_atom_site_label_2
_geom_angle_atom_site_label_3
_geom_angle
C10 O3 H3 109.5
C1 N1 C8 111.44(18)
C1 N1 C9 124.21(19)
C8 N1 C9 124.34(19)
O1 C1 N1 124.2(2)
O1 C1 C2 129.2(2)
N1 C1 C2 106.63(19)
C3 C2 C7 121.0(2)
C3 C2 C1 131.3(2)
C7 C2 C1 107.71(18)
C2 C3 C4 117.7(2)
C2 C3 H3A 121.2
C4 C3 H3A 121.2
C5 C4 C3 121.1(2)
C5 C4 H4 119.5
C3 C4 H4 119.5
C4 C5 C6 121.2(2)
C4 C5 H5 119.4
C6 C5 H5 119.4
C7 C6 C5 117.3(2)
C7 C6 H6 121.3
C5 C6 H6 121.3
C6 C7 C2 121.8(2)
C6 C7 C8 129.9(2)
C2 C7 C8 108.30(19)
O2 C8 N1 124.7(2)
O2 C8 C7 129.4(2)
N1 C8 C7 105.87(19)
N1 C9 C10 112.26(19)
N1 C9 H9A 109.2
C10 C9 H9A 109.2
N1 C9 H9B 109.2
C10 C9 H9B 109.2
H9A C9 H9B 107.9
O3 C10 C9 112.2(2)
O3 C10 H10A 109.2
C9 C10 H10A 109.2
O3 C10 H10B 109.2
C9 C10 H10B 109.2
H10A C10 H10B 107.9

loop_
_geom_bond_atom_site_label_1
_geom_bond_atom_site_label_2
_geom_bond_distance
O1 C1 1.218(3)
O2 C8 1.209(3)
O3 C10 1.405(3)
O3 H3 0.8200
N1 C1 1.382(3)
N1 C8 1.401(3)
N1 C9 1.458(3)
C1 C2 1.480(3)
C2 C3 1.376(3)
C2 C7 1.386(3)
C3 C4 1.390(3)
C3 H3A 0.9300
C4 C5 1.382(4)
C4 H4 0.9300
C5 C6 1.387(3)
C5 H5 0.9300
C6 C7 1.375(3)
C6 H6 0.9300
C7 C8 1.477(3)
C9 C10 1.512(3)
C9 H9A 0.9700
C9 H9B 0.9700
C10 H10A 0.9700
C10 H10B 0.9700

loop_
_geom_hbond_atom_site_label_D
_geom_hbond_atom_site_label_H
_geom_hbond_atom_site_label_A
_geom_hbond_site_symmetry_A
_geom_hbond_distance_DH
_geom_hbond_distance_HA
_geom_hbond_distance_DA
_geom_hbond_angle_DHA
O3 H3 O1 2_656 0.82 2.07 2.869(2) 165.9

loop_
_geom_torsion_atom_site_label_1
_geom_torsion_atom_site_label_2
_geom_torsion_atom_site_label_3
_geom_torsion_atom_site_label_4
_geom_torsion
C8 N1 C1 O1 177.2(2)
C9 N1 C1 O1 -2.2(3)
C8 N1 C1 C2 -1.6(2)
C9 N1 C1 C2 178.97(18)
O1 C1 C2 C3 1.8(4)
N1 C1 C2 C3 -179.4(2)
O1 C1 C2 C7 -178.7(2)
N1 C1 C2 C7 0.1(2)
C7 C2 C3 C4 1.3(3)
C1 C2 C3 C4 -179.3(2)
C2 C3 C4 C5 -1.7(4)
C3 C4 C5 C6 1.3(4)
C4 C5 C6 C7 -0.4(4)
C5 C6 C7 C2 -0.1(3)
C5 C6 C7 C8 178.3(2)
C3 C2 C7 C6 -0.4(3)
C1 C2 C7 C6 -180.0(2)
C3 C2 C7 C8 -179.06(19)
C1 C2 C7 C8 1.4(2)
C1 N1 C8 O2 -175.5(2)
C9 N1 C8 O2 3.9(3)
C1 N1 C8 C7 2.4(2)
C9 N1 C8 C7 -178.16(18)
C6 C7 C8 O2 -3.0(4)
C2 C7 C8 O2 175.5(2)
C6 C7 C8 N1 179.2(2)
C2 C7 C8 N1 -2.3(2)
C1 N1 C9 C10 -84.0(3)
C8 N1 C9 C10 96.7(2)
N1 C9 C10 O3 -65.6(3)

loop_
_cod_related_entry_id
_cod_related_entry_database
_cod_related_entry_code
1 ChemSpider 69908
